data_1507857
loop_
_publ_author_name
'Song, Xian-Rong'
'Xia, Xiao-Feng'
'Song, Qing-Bao'
'Yang, Fang'
'Li, Ying-Xiu'
'Liu, Xue-Yuan'
'Liang, Yong-Min'

_publ_section_title
;
 Gold-catalyzed cascade reaction of hydroxy enynes for the synthesis of
 oxanorbornenes and naphthalene derivatives.
;
_journal_issue 13
_journal_name_full 'Organic letters'
_journal_page_first 3344
_journal_page_last 3347
_journal_paper_doi 10.1021/ol301322a
_journal_volume 14
_journal_year 2012
_chemical_formula_sum 'C26 H24 F N O3 S'
_chemical_formula_weight 449.52
_chemical_name_systematic
; 
 ? 
;
_space_group_IT_number 14
_symmetry_cell_setting monoclinic
_symmetry_space_group_name_Hall '-P 2ybc'
_symmetry_space_group_name_H-M 'P 1 21/c 1'
_atom_sites_solution_hydrogens geom
_atom_sites_solution_primary direct
_atom_sites_solution_secondary difmap
_audit_creation_method SHELXL-97
_cell_angle_alpha 90.00
_cell_angle_beta 114.153(11)
_cell_angle_gamma 90.00
_cell_formula_units_Z 4
_cell_length_a 13.030(13)
_cell_length_b 12.205(12)
_cell_length_c 15.586(15)
_cell_measurement_reflns_used 927
_cell_measurement_temperature 293(2)
_cell_measurement_theta_max 19.11
_cell_measurement_theta_min 2.39
_cell_volume 2262(4)
_computing_cell_refinement 'Bruker SAINT'
_computing_data_collection 'Bruker APEX2'
_computing_data_reduction 'Bruker SAINT'
_computing_molecular_graphics 'Bruker SHELXTL'
_computing_publication_material 'Bruker SHELXTL'
_computing_structure_refinement 'SHELXL-97 (Sheldrick, 2008)'
_computing_structure_solution 'SHELXS-97 (Sheldrick, 2008)'
_diffrn_ambient_temperature 293(2)
_diffrn_measured_fraction_theta_full 0.910
_diffrn_measured_fraction_theta_max 0.910
_diffrn_radiation_monochromator graphite
_diffrn_radiation_source 'fine-focus sealed tube'
_diffrn_radiation_type MoK\a
_diffrn_radiation_wavelength 0.71073
_diffrn_reflns_av_R_equivalents 0.0604
_diffrn_reflns_av_sigmaI/netI 0.0939
_diffrn_reflns_limit_h_max 15
_diffrn_reflns_limit_h_min -7
_diffrn_reflns_limit_k_max 12
_diffrn_reflns_limit_k_min -14
_diffrn_reflns_limit_l_max 18
_diffrn_reflns_limit_l_min -18
_diffrn_reflns_number 7495
_diffrn_reflns_theta_full 25.50
_diffrn_reflns_theta_max 25.50
_diffrn_reflns_theta_min 2.39
_exptl_absorpt_coefficient_mu 0.179
_exptl_absorpt_correction_T_max 0.9753
_exptl_absorpt_correction_T_min 0.9633
_exptl_absorpt_correction_type multi-scan
_exptl_absorpt_process_details SADABS
_exptl_crystal_colour colorless
_exptl_crystal_density_diffrn 1.320
_exptl_crystal_density_method 'not measured'
_exptl_crystal_description block
_exptl_crystal_F_000 944
_exptl_crystal_size_max 0.21
_exptl_crystal_size_mid 0.16
_exptl_crystal_size_min 0.14
_refine_diff_density_max 0.206
_refine_diff_density_min -0.227
_refine_diff_density_rms 0.045
_refine_ls_extinction_method none
_refine_ls_goodness_of_fit_ref 1.113
_refine_ls_hydrogen_treatment constr
_refine_ls_matrix_type full
_refine_ls_number_parameters 290
_refine_ls_number_reflns 3831
_refine_ls_number_restraints 0
_refine_ls_restrained_S_all 1.113
_refine_ls_R_factor_all 0.1715
_refine_ls_R_factor_gt 0.0981
_refine_ls_shift/su_max 0.000
_refine_ls_shift/su_mean 0.000
_refine_ls_structure_factor_coef Fsqd
_refine_ls_weighting_details 'calc w=1/[\s^2^(Fo^2^)+(0.0419P)^2^+2.1060P] where P=(Fo^2^+2Fc^2^)/3'
_refine_ls_weighting_scheme calc
_refine_ls_wR_factor_gt 0.1591
_refine_ls_wR_factor_ref 0.1857
_reflns_number_gt 2027
_reflns_number_total 3831
_reflns_threshold_expression >2sigma(I)
_cod_data_source_file ol301322a_si_002.cif
_cod_data_source_block p-1
_cod_depositor_comments
;
The following automatic conversions were performed:

'_symmetry_cell_setting' value 'Monoclinic' changed to 'monoclinic'
according to /home/saulius/struct/CIF-dictionaries/cif_core.dic
dictionary named 'cif_core.dic' version 2.4.1 from 2010-06-29.

Automatic conversion script
Id: cif_fix_values 1891 2012-01-12 08:04:46Z andrius 

 Adding full bibliography for 1507856--1507857.cif.
;
_cod_original_sg_symbol_H-M P21c
_cod_database_code 1507857

loop_
_symmetry_equiv_pos_as_xyz
'x, y, z'
'-x, y+1/2, -z+1/2'
'-x, -y, -z'
'x, -y-1/2, z-1/2'

loop_
_atom_site_label
_atom_site_type_symbol
_atom_site_fract_x
_atom_site_fract_y
_atom_site_fract_z
_atom_site_U_iso_or_equiv
_atom_site_adp_type
_atom_site_occupancy
_atom_site_symmetry_multiplicity
_atom_site_calc_flag
_atom_site_refinement_flags
C1 C 0.1178(4) -0.0096(5) 0.1845(4) 0.0511(14) Uani 1 1 d .
H1 H 0.1171 -0.0673 0.1453 0.061 Uiso 1 1 calc R
C2 C 0.0743(5) -0.0198(6) 0.2510(4) 0.0681(17) Uani 1 1 d .
C3 C 0.0715(5) 0.0636(6) 0.3079(4) 0.0741(19) Uani 1 1 d .
H3 H 0.0382 0.0534 0.3499 0.089 Uiso 1 1 calc R
C4 C 0.1184(5) 0.1636(5) 0.3030(4) 0.0659(17) Uani 1 1 d .
H4 H 0.1184 0.2212 0.3421 0.079 Uiso 1 1 calc R
C5 C 0.1653(4) 0.1760(5) 0.2390(3) 0.0512(14) Uani 1 1 d .
C6 C 0.1622(4) 0.0910(4) 0.1794(3) 0.0418(13) Uani 1 1 d .
C7 C 0.2078(4) 0.1395(4) 0.1125(3) 0.0401(12) Uani 1 1 d .
C8 C 0.1162(4) 0.2210(4) 0.0495(3) 0.0455(13) Uani 1 1 d .
H8A H 0.1308 0.2446 -0.0038 0.055 Uiso 1 1 calc R
H8B H 0.0419 0.1885 0.0270 0.055 Uiso 1 1 calc R
C9 C 0.1280(4) 0.3165(4) 0.1171(3) 0.0451(13) Uani 1 1 d .
H9 H 0.0568 0.3296 0.1229 0.054 Uiso 1 1 calc R
C10 C 0.2173(4) 0.2717(4) 0.2097(3) 0.0477(13) Uani 1 1 d .
C11 C 0.2778(5) 0.3556(4) 0.2827(4) 0.0601(15) Uani 1 1 d .
H11A H 0.3442 0.3226 0.3306 0.072 Uiso 1 1 calc R
H11B H 0.2293 0.3795 0.3126 0.072 Uiso 1 1 calc R
C12 C 0.3125(4) 0.4545(4) 0.2416(4) 0.0608(16) Uani 1 1 d .
H12A H 0.3448 0.5102 0.2895 0.073 Uiso 1 1 calc R
H12B H 0.3687 0.4332 0.2188 0.073 Uiso 1 1 calc R
C13 C 0.1678(4) 0.4199(4) 0.0862(3) 0.0509(14) Uani 1 1 d .
H13A H 0.2256 0.4014 0.0646 0.061 Uiso 1 1 calc R
H13B H 0.1055 0.4530 0.0342 0.061 Uiso 1 1 calc R
C14 C 0.2534(4) 0.0616(4) 0.0630(4) 0.0423(12) Uani 1 1 d .
C15 C 0.3641(5) 0.0361(5) 0.0963(5) 0.084(2) Uani 1 1 d .
H15 H 0.4144 0.0692 0.1511 0.100 Uiso 1 1 calc R
C16 C 0.4036(6) -0.0380(7) 0.0501(6) 0.105(3) Uani 1 1 d .
H16 H 0.4800 -0.0542 0.0743 0.126 Uiso 1 1 calc R
C17 C 0.3333(6) -0.0870(5) -0.0292(5) 0.078(2) Uani 1 1 d .
H17 H 0.3607 -0.1369 -0.0597 0.094 Uiso 1 1 calc R
C18 C 0.2230(6) -0.0635(5) -0.0640(4) 0.0791(19) Uani 1 1 d .
H18 H 0.1736 -0.0973 -0.1189 0.095 Uiso 1 1 calc R
C19 C 0.1831(5) 0.0109(5) -0.0183(4) 0.0699(18) Uani 1 1 d .
H19 H 0.1067 0.0271 -0.0433 0.084 Uiso 1 1 calc R
C20 C 0.3081(4) 0.6352(4) 0.0785(4) 0.0539(14) Uani 1 1 d .
C21 C 0.4232(5) 0.6456(4) 0.1301(5) 0.0745(19) Uani 1 1 d .
H21 H 0.4529 0.6510 0.1953 0.089 Uiso 1 1 calc R
C22 C 0.4927(5) 0.6479(5) 0.0830(7) 0.091(2) Uani 1 1 d .
H22 H 0.5700 0.6536 0.1176 0.110 Uiso 1 1 calc R
C23 C 0.4518(7) 0.6420(5) -0.0130(7) 0.087(2) Uani 1 1 d .
C24 C 0.3377(6) 0.6315(5) -0.0626(5) 0.0797(19) Uani 1 1 d .
H24 H 0.3081 0.6269 -0.1278 0.096 Uiso 1 1 calc R
C25 C 0.2661(5) 0.6276(4) -0.0177(4) 0.0631(16) Uani 1 1 d .
H25 H 0.1891 0.6198 -0.0526 0.076 Uiso 1 1 calc R
C26 C 0.5317(7) 0.6495(6) -0.0611(7) 0.155(4) Uani 1 1 d .
H26A H 0.5903 0.7010 -0.0283 0.233 Uiso 1 1 calc R
H26B H 0.4912 0.6733 -0.1249 0.233 Uiso 1 1 calc R
H26C H 0.5642 0.5788 -0.0607 0.233 Uiso 1 1 calc R
F1 F 0.0299(3) -0.1187(3) 0.2582(3) 0.0997(13) Uani 1 1 d .
N1 N 0.2127(3) 0.4981(3) 0.1638(3) 0.0512(12) Uani 1 1 d .
O1 O 0.2916(2) 0.2146(3) 0.1750(2) 0.0447(9) Uani 1 1 d .
O2 O 0.1055(3) 0.6537(3) 0.0685(3) 0.0762(12) Uani 1 1 d .
O3 O 0.2649(4) 0.6871(3) 0.2223(3) 0.0911(14) Uani 1 1 d .
S1 S 0.21642(13) 0.62761(13) 0.13615(11) 0.0648(5) Uani 1 1 d .

loop_
_atom_site_aniso_label
_atom_site_aniso_U_11
_atom_site_aniso_U_22
_atom_site_aniso_U_33
_atom_site_aniso_U_23
_atom_site_aniso_U_13
_atom_site_aniso_U_12
C1 0.047(3) 0.061(4) 0.046(4) -0.001(3) 0.019(3) -0.005(3)
C2 0.069(4) 0.077(5) 0.065(5) 0.018(4) 0.034(4) -0.010(4)
C3 0.082(4) 0.103(6) 0.056(4) 0.019(4) 0.047(4) 0.011(4)
C4 0.092(4) 0.073(5) 0.041(4) 0.007(3) 0.037(3) 0.016(4)
C5 0.062(3) 0.060(4) 0.033(3) 0.005(3) 0.021(3) 0.013(3)
C6 0.038(3) 0.057(4) 0.030(3) 0.004(3) 0.014(2) 0.004(2)
C7 0.032(2) 0.052(3) 0.036(3) -0.003(3) 0.014(2) 0.004(2)
C8 0.045(3) 0.055(4) 0.038(3) 0.006(3) 0.018(3) 0.008(3)
C9 0.043(3) 0.055(4) 0.038(3) 0.001(3) 0.017(3) 0.009(3)
C10 0.060(3) 0.041(3) 0.038(3) -0.002(3) 0.015(3) 0.009(3)
C11 0.081(4) 0.050(4) 0.039(3) 0.004(3) 0.014(3) 0.012(3)
C12 0.070(4) 0.062(4) 0.035(3) -0.005(3) 0.006(3) 0.005(3)
C13 0.053(3) 0.060(4) 0.038(3) 0.002(3) 0.017(3) 0.008(3)
C14 0.037(3) 0.045(3) 0.049(3) 0.010(3) 0.022(3) 0.002(2)
C15 0.060(4) 0.092(5) 0.086(5) -0.038(4) 0.018(4) 0.018(4)
C16 0.062(4) 0.123(7) 0.114(7) -0.033(5) 0.021(5) 0.035(4)
C17 0.095(5) 0.056(5) 0.100(6) -0.002(4) 0.058(5) 0.022(4)
C18 0.101(5) 0.076(5) 0.059(4) -0.018(4) 0.032(4) 0.007(4)
C19 0.053(3) 0.089(5) 0.062(4) -0.024(4) 0.017(3) 0.010(3)
C20 0.057(3) 0.034(3) 0.065(4) 0.002(3) 0.020(3) 0.002(3)
C21 0.066(4) 0.048(4) 0.086(5) 0.003(3) 0.007(4) -0.007(3)
C22 0.051(4) 0.055(5) 0.155(8) 0.007(5) 0.030(5) -0.013(3)
C23 0.096(6) 0.041(4) 0.156(8) 0.000(5) 0.082(6) 0.001(4)
C24 0.090(5) 0.066(5) 0.096(5) -0.009(4) 0.050(5) -0.011(4)
C25 0.060(4) 0.062(4) 0.069(5) 0.000(3) 0.027(4) -0.007(3)
C26 0.157(8) 0.076(6) 0.316(14) 0.011(7) 0.182(9) -0.005(5)
F1 0.113(3) 0.109(3) 0.099(3) 0.012(2) 0.066(3) -0.039(2)
N1 0.064(3) 0.043(3) 0.044(3) 0.006(2) 0.019(2) 0.010(2)
O1 0.0399(18) 0.050(2) 0.040(2) -0.0015(17) 0.0123(16) 0.0043(16)
O2 0.066(2) 0.073(3) 0.087(3) 0.025(2) 0.029(2) 0.028(2)
O3 0.139(4) 0.055(3) 0.073(3) -0.012(2) 0.037(3) 0.012(3)
S1 0.0772(11) 0.0530(10) 0.0655(11) 0.0045(9) 0.0305(9) 0.0157(8)

loop_
_atom_type_symbol
_atom_type_description
_atom_type_scat_dispersion_real
_atom_type_scat_dispersion_imag
_atom_type_scat_source
C C 0.0033 0.0016 'International Tables Vol C Tables 4.2.6.8 and 6.1.1.4'
H H 0.0000 0.0000 'International Tables Vol C Tables 4.2.6.8 and 6.1.1.4'
F F 0.0171 0.0103 'International Tables Vol C Tables 4.2.6.8 and 6.1.1.4'
N N 0.0061 0.0033 'International Tables Vol C Tables 4.2.6.8 and 6.1.1.4'
O O 0.0106 0.0060 'International Tables Vol C Tables 4.2.6.8 and 6.1.1.4'
S S 0.1246 0.1234 'International Tables Vol C Tables 4.2.6.8 and 6.1.1.4'

loop_
_geom_angle_atom_site_label_1
_geom_angle_atom_site_label_2
_geom_angle_atom_site_label_3
_geom_angle
C6 C1 C2 116.0(5)
C6 C1 H1 122.0
C2 C1 H1 122.0
C3 C2 F1 119.0(6)
C3 C2 C1 123.5(6)
F1 C2 C1 117.5(6)
C2 C3 C4 119.7(6)
C2 C3 H3 120.2
C4 C3 H3 120.2
C5 C4 C3 118.4(5)
C5 C4 H4 120.8
C3 C4 H4 120.8
C4 C5 C6 120.5(5)
C4 C5 C10 133.8(5)
C6 C5 C10 105.6(4)
C1 C6 C5 121.9(5)
C1 C6 C7 133.1(5)
C5 C6 C7 104.9(4)
O1 C7 C14 113.6(4)
O1 C7 C6 100.6(4)
C14 C7 C6 117.2(4)
O1 C7 C8 101.1(4)
C14 C7 C8 116.5(4)
C6 C7 C8 105.6(4)
C9 C8 C7 102.5(4)
C9 C8 H8A 111.3
C7 C8 H8A 111.3
C9 C8 H8B 111.3
C7 C8 H8B 111.3
H8A C8 H8B 109.2
C13 C9 C10 111.6(4)
C13 C9 C8 111.4(4)
C10 C9 C8 101.4(4)
C13 C9 H9 110.7
C10 C9 H9 110.7
C8 C9 H9 110.7
O1 C10 C11 112.7(4)
O1 C10 C5 101.0(4)
C11 C10 C5 117.4(4)
O1 C10 C9 100.6(4)
C11 C10 C9 115.6(4)
C5 C10 C9 107.3(4)
C10 C11 C12 112.2(4)
C10 C11 H11A 109.2
C12 C11 H11A 109.2
C10 C11 H11B 109.2
C12 C11 H11B 109.2
H11A C11 H11B 107.9
N1 C12 C11 108.7(4)
N1 C12 H12A 110.0
C11 C12 H12A 110.0
N1 C12 H12B 110.0
C11 C12 H12B 110.0
H12A C12 H12B 108.3
N1 C13 C9 110.8(4)
N1 C13 H13A 109.5
C9 C13 H13A 109.5
N1 C13 H13B 109.5
C9 C13 H13B 109.5
H13A C13 H13B 108.1
C15 C14 C19 117.0(5)
C15 C14 C7 122.4(5)
C19 C14 C7 120.6(4)
C14 C15 C16 121.2(6)
C14 C15 H15 119.4
C16 C15 H15 119.4
C17 C16 C15 120.9(6)
C17 C16 H16 119.6
C15 C16 H16 119.6
C16 C17 C18 119.5(6)
C16 C17 H17 120.2
C18 C17 H17 120.2
C17 C18 C19 119.9(6)
C17 C18 H18 120.1
C19 C18 H18 120.1
C14 C19 C18 121.6(5)
C14 C19 H19 119.2
C18 C19 H19 119.2
C25 C20 C21 119.5(6)
C25 C20 S1 120.1(4)
C21 C20 S1 120.3(5)
C22 C21 C20 118.8(6)
C22 C21 H21 120.6
C20 C21 H21 120.6
C23 C22 C21 122.2(7)
C23 C22 H22 118.9
C21 C22 H22 118.9
C22 C23 C24 117.9(7)
C22 C23 C26 119.9(8)
C24 C23 C26 122.2(9)
C23 C24 C25 121.4(7)
C23 C24 H24 119.3
C25 C24 H24 119.3
C20 C25 C24 120.1(6)
C20 C25 H25 119.9
C24 C25 H25 119.9
C23 C26 H26A 109.5
C23 C26 H26B 109.5
H26A C26 H26B 109.5
C23 C26 H26C 109.5
H26A C26 H26C 109.5
H26B C26 H26C 109.5
C13 N1 C12 111.5(4)
C13 N1 S1 117.2(3)
C12 N1 S1 117.0(4)
C7 O1 C10 96.8(3)
O3 S1 O2 120.3(3)
O3 S1 N1 107.0(3)
O2 S1 N1 106.1(2)
O3 S1 C20 108.8(3)
O2 S1 C20 107.6(3)
N1 S1 C20 106.4(2)

loop_
_geom_bond_atom_site_label_1
_geom_bond_atom_site_label_2
_geom_bond_distance
C1 C6 1.374(7)
C1 C2 1.376(7)
C1 H1 0.9300
C2 C3 1.361(8)
C2 F1 1.362(6)
C3 C4 1.381(8)
C3 H3 0.9300
C4 C5 1.374(7)
C4 H4 0.9300
C5 C6 1.383(7)
C5 C10 1.512(7)
C6 C7 1.515(6)
C7 O1 1.452(5)
C7 C14 1.492(6)
C7 C8 1.555(6)
C8 C9 1.537(6)
C8 H8A 0.9700
C8 H8B 0.9700
C9 C13 1.515(7)
C9 C10 1.537(6)
C9 H9 0.9800
C10 O1 1.464(5)
C10 C11 1.494(6)
C11 C12 1.520(7)
C11 H11A 0.9700
C11 H11B 0.9700
C12 N1 1.468(6)
C12 H12A 0.9700
C12 H12B 0.9700
C13 N1 1.461(6)
C13 H13A 0.9700
C13 H13B 0.9700
C14 C15 1.355(7)
C14 C19 1.371(7)
C15 C16 1.380(8)
C15 H15 0.9300
C16 C17 1.341(9)
C16 H16 0.9300
C17 C18 1.343(8)
C17 H17 0.9300
C18 C19 1.382(7)
C18 H18 0.9300
C19 H19 0.9300
C20 C25 1.372(7)
C20 C21 1.387(7)
C20 S1 1.767(6)
C21 C22 1.381(9)
C21 H21 0.9300
C22 C23 1.368(10)
C22 H22 0.9300
C23 C24 1.373(9)
C23 C26 1.514(9)
C24 C25 1.376(7)
C24 H24 0.9300
C25 H25 0.9300
C26 H26A 0.9600
C26 H26B 0.9600
C26 H26C 0.9600
N1 S1 1.644(4)
O2 S1 1.434(4)
O3 S1 1.427(4)

loop_
_geom_torsion_atom_site_label_1
_geom_torsion_atom_site_label_2
_geom_torsion_atom_site_label_3
_geom_torsion_atom_site_label_4
_geom_torsion
C6 C1 C2 C3 1.6(8)
C6 C1 C2 F1 -179.7(4)
F1 C2 C3 C4 178.5(5)
C1 C2 C3 C4 -2.8(10)
C2 C3 C4 C5 1.0(9)
C3 C4 C5 C6 1.8(8)
C3 C4 C5 C10 176.0(5)
C2 C1 C6 C5 1.4(7)
C2 C1 C6 C7 -173.6(5)
C4 C5 C6 C1 -3.1(8)
C10 C5 C6 C1 -178.8(4)
C4 C5 C6 C7 173.1(4)
C10 C5 C6 C7 -2.5(5)
C1 C6 C7 O1 -149.4(5)
C5 C6 C7 O1 35.0(4)
C1 C6 C7 C14 -25.8(7)
C5 C6 C7 C14 158.6(4)
C1 C6 C7 C8 105.8(6)
C5 C6 C7 C8 -69.9(5)
O1 C7 C8 C9 -31.5(4)
C14 C7 C8 C9 -155.1(4)
C6 C7 C8 C9 72.9(5)
C7 C8 C9 C13 114.7(4)
C7 C8 C9 C10 -4.2(5)
C4 C5 C10 O1 154.8(6)
C6 C5 C10 O1 -30.4(5)
C4 C5 C10 C11 31.9(8)
C6 C5 C10 C11 -153.3(4)
C4 C5 C10 C9 -100.3(7)
C6 C5 C10 C9 74.5(5)
C13 C9 C10 O1 -80.3(4)
C8 C9 C10 O1 38.4(4)
C13 C9 C10 C11 41.3(6)
C8 C9 C10 C11 160.0(4)
C13 C9 C10 C5 174.5(4)
C8 C9 C10 C5 -66.8(5)
O1 C10 C11 C12 70.9(5)
C5 C10 C11 C12 -172.4(4)
C9 C10 C11 C12 -44.1(6)
C10 C11 C12 N1 54.1(6)
C10 C9 C13 N1 -49.2(5)
C8 C9 C13 N1 -161.8(4)
O1 C7 C14 C15 22.3(7)
C6 C7 C14 C15 -94.5(6)
C8 C7 C14 C15 139.1(5)
O1 C7 C14 C19 -158.8(5)
C6 C7 C14 C19 84.4(6)
C8 C7 C14 C19 -42.0(7)
C19 C14 C15 C16 -0.3(10)
C7 C14 C15 C16 178.6(6)
C14 C15 C16 C17 0.0(12)
C15 C16 C17 C18 0.0(12)
C16 C17 C18 C19 0.2(11)
C15 C14 C19 C18 0.5(9)
C7 C14 C19 C18 -178.4(5)
C17 C18 C19 C14 -0.5(10)
C25 C20 C21 C22 -0.1(8)
S1 C20 C21 C22 178.0(4)
C20 C21 C22 C23 1.1(10)
C21 C22 C23 C24 -1.2(10)
C21 C22 C23 C26 177.5(6)
C22 C23 C24 C25 0.3(10)
C26 C23 C24 C25 -178.3(6)
C21 C20 C25 C24 -0.7(8)
S1 C20 C25 C24 -178.8(4)
C23 C24 C25 C20 0.6(9)
C9 C13 N1 C12 63.3(5)
C9 C13 N1 S1 -158.1(3)
C11 C12 N1 C13 -64.9(5)
C11 C12 N1 S1 156.5(4)
C14 C7 O1 C10 -178.6(4)
C6 C7 O1 C10 -52.5(4)
C8 C7 O1 C10 55.9(4)
C11 C10 O1 C7 177.1(4)
C5 C10 O1 C7 50.9(4)
C9 C10 O1 C7 -59.2(4)
C13 N1 S1 O3 -178.9(4)
C12 N1 S1 O3 -42.6(4)
C13 N1 S1 O2 51.5(4)
C12 N1 S1 O2 -172.2(4)
C13 N1 S1 C20 -62.8(4)
C12 N1 S1 C20 73.5(4)
C25 C20 S1 O3 -152.5(4)
C21 C20 S1 O3 29.4(5)
C25 C20 S1 O2 -20.7(5)
C21 C20 S1 O2 161.2(4)
C25 C20 S1 N1 92.6(5)
C21 C20 S1 N1 -85.5(5)
